data_7117154
loop_
_publ_author_name
'Mingxia Ma'
'Yuanyuan Zhu'
'Quantao Sun'
'Xiaoyuan Li'
'Jinhuan Su'
'Long Zhao'
'Yanyan Zhao'
'Shuai Qiu'
'Wenjin Yan'
'Kairong Wang'
'Rui Wang'

_publ_section_title
;
 The asymmetric synthesis of CF3-containing
 spiro[pyrrolidin-3,2'-oxindole] through the organocatalytic 1,3-dipolar
 cycloaddition reaction
;
_journal_name_full Chem.Commun.
_journal_page_first 8789
_journal_paper_doi 10.1039/C4cc10216A
_journal_volume 51
_journal_year 2015
_chemical_absolute_configuration ad
_chemical_formula_moiety 'C20 H16 Cl F3 N2 O2'
_chemical_formula_sum 'C20 H16 Cl F3 N2 O2'
_chemical_formula_weight 408.80
_space_group_crystal_system monoclinic
_space_group_IT_number 4
_space_group_name_Hall 'P 2yb'
_space_group_name_H-M_alt 'P 1 21 1'
_symmetry_space_group_name_Hall 'P 2yb'
_symmetry_space_group_name_H-M 'P 1 21 1'
_atom_sites_solution_hydrogens geom
_atom_sites_solution_primary iterative
_atom_sites_solution_secondary difmap
_audit_creation_date 2012-12-26
_audit_creation_method
;
Olex2 1.2
(compiled Dec 5 2012 16:20:19, GUI svn.r4385)
;
_audit_update_record
;
2013-01-09 deposited with the CCDC.
2015-04-17 downloaded from the CCDC.
;
_cell_angle_alpha 90.00
_cell_angle_beta 93.069(7)
_cell_angle_gamma 90.00
_cell_formula_units_Z 2
_cell_length_a 10.4449(8)
_cell_length_b 7.9864(6)
_cell_length_c 11.2224(9)
_cell_measurement_reflns_used 1381
_cell_measurement_temperature 292.88(10)
_cell_measurement_theta_max 28.5674
_cell_measurement_theta_min 3.1259
_cell_volume 934.80(13)
_computing_cell_refinement
;
CrysAlisPro, Agilent Technologies,
Version 1.171.36.20 (release 27-06-2012 CrysAlis171 .NET)
(compiled Jul 11 2012,15:38:31)
;
_computing_data_collection
;
CrysAlisPro, Agilent Technologies,
Version 1.171.36.20 (release 27-06-2012 CrysAlis171 .NET)
(compiled Jul 11 2012,15:38:31)
;
_computing_data_reduction
;
CrysAlisPro, Agilent Technologies,
Version 1.171.36.20 (release 27-06-2012 CrysAlis171 .NET)
(compiled Jul 11 2012,15:38:31)
;
_computing_molecular_graphics
;
O. V. Dolomanov, L. J. Bourhis, R. J. Gildea, J. A. K. Howard and H. Puschmann,
OLEX2: a complete structure solution, refinement and analysis program.
J. Appl. Cryst. (2009). 42, 339-341.
;
_computing_publication_material
;
O. V. Dolomanov, L. J. Bourhis, R. J. Gildea, J. A. K. Howard and H. Puschmann,
OLEX2: a complete structure solution, refinement and analysis program.
J. Appl. Cryst. (2009). 42, 339-341.
;
_computing_structure_refinement
;
SHELXL, G.M. Sheldrick, Acta Cryst.
(2008). A64, 112-122
;
_computing_structure_solution 'SUPERFLIP, J. Appl. Cryst. (2007) 40, 786-790'
_diffrn_ambient_temperature 292.88(10)
_diffrn_detector_area_resol_mean 16.0733
_diffrn_measured_fraction_theta_full 0.9976
_diffrn_measured_fraction_theta_max 0.9756
_diffrn_measurement_details
;
1 omega -18.00 16.00 1.0000 5.0000
omega____ theta____ kappa____ phi______ frames
- -19.1930 19.0000 -60.0000 34

2 omega -10.00 94.00 1.0000 5.0000
omega____ theta____ kappa____ phi______ frames
- 22.6305 77.0000 90.0000 104

3 omega -45.00 46.00 1.0000 5.0000
omega____ theta____ kappa____ phi______ frames
- 22.6305 -57.0000 -60.0000 91
;
_diffrn_measurement_device_type 'SuperNova, Dual, Cu at zero, Eos'
_diffrn_measurement_method '\w scans'
_diffrn_orient_matrix_UB_11 -0.0150587000
_diffrn_orient_matrix_UB_12 -0.0529196000
_diffrn_orient_matrix_UB_13 0.0481085000
_diffrn_orient_matrix_UB_21 0.0257610000
_diffrn_orient_matrix_UB_22 -0.0694663000
_diffrn_orient_matrix_UB_23 -0.0299236000
_diffrn_orient_matrix_UB_31 0.0610645000
_diffrn_orient_matrix_UB_32 0.0163205000
_diffrn_orient_matrix_UB_33 0.0282652000
_diffrn_radiation_monochromator mirror
_diffrn_radiation_type 'Mo K\a'
_diffrn_radiation_wavelength 0.7107
_diffrn_reflns_av_R_equivalents 0.0200
_diffrn_reflns_av_unetI/netI 0.0419
_diffrn_reflns_limit_h_max 9
_diffrn_reflns_limit_h_min -13
_diffrn_reflns_limit_k_max 10
_diffrn_reflns_limit_k_min -6
_diffrn_reflns_limit_l_max 14
_diffrn_reflns_limit_l_min -11
_diffrn_reflns_number 3944
_diffrn_reflns_theta_full 28.63
_diffrn_reflns_theta_max 28.63
_diffrn_reflns_theta_min 3.13
_diffrn_source 'SuperNova (Mo) X-ray Source'
_exptl_absorpt_coefficient_mu 0.252
_exptl_absorpt_correction_T_max 1.00000
_exptl_absorpt_correction_T_min 0.69682
_exptl_absorpt_correction_type multi-scan
_exptl_absorpt_process_details
;
CrysAlisPro, Agilent Technologies,
Version 1.171.36.20 (release 27-06-2012 CrysAlis171 .NET)
(compiled Jul 11 2012,15:38:31)
Empirical absorption correction using spherical harmonics,
implemented in SCALE3 ABSPACK scaling algorithm.
;
_exptl_crystal_colour 'clear light colourless'
_exptl_crystal_colour_lustre clear
_exptl_crystal_colour_modifier light
_exptl_crystal_colour_primary colourless
_exptl_crystal_density_diffrn 1.452
_exptl_crystal_density_method 'not measured'
_exptl_crystal_description block
_exptl_crystal_F_000 420
_exptl_crystal_size_max 0.33
_exptl_crystal_size_mid 0.28
_exptl_crystal_size_min 0.25
_refine_diff_density_max 0.228
_refine_diff_density_min -0.267
_refine_diff_density_rms 0.042
_refine_ls_abs_structure_details 'Flack H D (1983), Acta Cryst. A39, 876-881'
_refine_ls_abs_structure_Flack 0.07(10)
_refine_ls_extinction_method none
_refine_ls_goodness_of_fit_ref 1.053
_refine_ls_hydrogen_treatment mixed
_refine_ls_matrix_type full
_refine_ls_number_parameters 258
_refine_ls_number_reflns 3043
_refine_ls_number_restraints 1
_refine_ls_restrained_S_all 1.052
_refine_ls_R_factor_all 0.0594
_refine_ls_R_factor_gt 0.0471
_refine_ls_shift/su_max 0.000
_refine_ls_shift/su_mean 0.000
_refine_ls_structure_factor_coef Fsqd
_refine_ls_weighting_details 'calc w=1/[\s^2^(Fo^2^)+(0.0395P)^2^+0.2122P] where P=(Fo^2^+2Fc^2^)/3'
_refine_ls_weighting_scheme calc
_refine_ls_wR_factor_gt 0.0958
_refine_ls_wR_factor_ref 0.1090
_reflns_number_gt 2524
_reflns_number_total 3043
_reflns_threshold_expression >2sigma(I)
_cod_data_source_file c4cc10216a2.cif
_cod_data_source_block wangd1215
_cod_original_cell_volume 934.80(12)
_cod_database_code 7117154
_reflns_odcompleteness_completeness 99.76
_reflns_odcompleteness_iscentric 1
_reflns_odcompleteness_theta 26.32
_olex2_refinement_description
;
1. Fixed Uiso
At 1.2 times of:
H20 of C20, H19 of C19, H18 of C18, H17 of C17, H10 of C10, H5 of C5, H4 of
C4, H2A of C2, H16 of C16, H14 of C14, H12 of C12, H11 of C11
At 1.5 times of:
{H9A,H9B,H9C} of C9
2.a Ternary CH refined with riding coordinates:
C10(H10), C11(H11), C12(H12)
2.b Aromatic/amide H refined with riding coordinates:
C2(H2A), C4(H4), C5(H5), C14(H14), C16(H16), C17(H17), C18(H18), C19(H19),
C20(H20)
2.c Idealised Me refined as rotating group:
C9(H9A,H9B,H9C)
;

loop_
_space_group_symop_id
_space_group_symop_operation_xyz
1 'x, y, z'
2 '-x, y+1/2, -z'

loop_
_atom_site_label
_atom_site_type_symbol
_atom_site_fract_x
_atom_site_fract_y
_atom_site_fract_z
_atom_site_U_iso_or_equiv
_atom_site_adp_type
_atom_site_occupancy
_atom_site_symmetry_multiplicity
_atom_site_calc_flag
_atom_site_refinement_flags
_atom_site_disorder_assembly
_atom_site_disorder_group
Cl1 Cl -0.91912(11) -0.92266(16) -0.28369(10) 0.0736(4) Uani 1 1 d . . .
F1 F -0.11198(19) -0.5269(3) -0.2633(2) 0.0656(7) Uani 1 1 d . . .
F2 F -0.1244(2) -0.4301(4) -0.43951(18) 0.0654(6) Uani 1 1 d . . .
F3 F -0.0623(2) -0.2729(3) -0.2936(3) 0.0788(8) Uani 1 1 d . . .
O1 O -0.5404(2) -0.1718(3) -0.4268(2) 0.0559(7) Uani 1 1 d . . .
O2 O -0.4352(3) -0.4979(5) -0.0076(2) 0.0791(10) Uani 1 1 d . . .
N2 N -0.3716(2) -0.4687(4) -0.3479(3) 0.0398(7) Uani 1 1 d . . .
N1 N -0.6921(2) -0.3790(4) -0.4139(3) 0.0450(7) Uani 1 1 d . . .
C1 C -0.7008(3) -0.5343(4) -0.3565(3) 0.0374(7) Uani 1 1 d . . .
C2 C -0.8040(3) -0.6412(5) -0.3578(3) 0.0460(8) Uani 1 1 d . . .
H2A H -0.8809 -0.6151 -0.3992 0.055 Uiso 1 1 calc R . .
C3 C -0.7883(3) -0.7898(5) -0.2945(3) 0.0473(9) Uani 1 1 d . . .
C4 C -0.6744(3) -0.8317(5) -0.2357(3) 0.0504(9) Uani 1 1 d . . .
H4 H -0.6659 -0.9338 -0.1963 0.060 Uiso 1 1 calc R . .
C5 C -0.5724(4) -0.7218(5) -0.2351(3) 0.0482(9) Uani 1 1 d . . .
H5 H -0.4950 -0.7496 -0.1953 0.058 Uiso 1 1 calc R . .
C6 C -0.5857(3) -0.5706(4) -0.2937(3) 0.0367(7) Uani 1 1 d . . .
C7 C -0.4961(3) -0.4249(5) -0.3036(3) 0.0352(7) Uani 1 1 d . . .
C8 C -0.5750(3) -0.3073(5) -0.3893(3) 0.0411(8) Uani 1 1 d . . .
C9 C -0.7914(3) -0.3085(6) -0.4947(4) 0.0676(13) Uani 1 1 d . . .
H9A H -0.8341 -0.3971 -0.5390 0.101 Uiso 1 1 calc R . .
H9B H -0.7534 -0.2327 -0.5489 0.101 Uiso 1 1 calc R . .
H9C H -0.8525 -0.2493 -0.4495 0.101 Uiso 1 1 calc R . .
C10 C -0.4583(3) -0.3269(5) -0.1844(3) 0.0419(8) Uani 1 1 d . . .
H10 H -0.4980 -0.2157 -0.1880 0.050 Uiso 1 1 calc R . .
C11 C -0.3117(3) -0.3074(4) -0.1817(3) 0.0348(7) Uani 1 1 d . . .
H11 H -0.2743 -0.4006 -0.1350 0.042 Uiso 1 1 calc R . .
C12 C -0.2814(3) -0.3361(4) -0.3131(3) 0.0358(7) Uani 1 1 d . . .
H12 H -0.2998 -0.2349 -0.3603 0.043 Uiso 1 1 calc R . .
C13 C -0.1464(3) -0.3913(5) -0.3261(3) 0.0457(9) Uani 1 1 d . . .
C14 C -0.5030(4) -0.4197(7) -0.0756(3) 0.0627(11) Uani 1 1 d . . .
H14 H -0.5898 -0.4149 -0.0613 0.075 Uiso 1 1 calc R . .
C15 C -0.2601(3) -0.1467(4) -0.1266(3) 0.0386(7) Uani 1 1 d . . .
C16 C -0.2867(3) 0.0062(5) -0.1781(3) 0.0498(9) Uani 1 1 d . . .
H16 H -0.3391 0.0117 -0.2477 0.060 Uiso 1 1 calc R . .
C17 C -0.2368(4) 0.1519(6) -0.1282(5) 0.0685(13) Uani 1 1 d . . .
H17 H -0.2559 0.2545 -0.1641 0.082 Uiso 1 1 calc R . .
C18 C -0.1591(4) 0.1460(7) -0.0257(5) 0.0801(16) Uani 1 1 d . . .
H18 H -0.1249 0.2439 0.0077 0.096 Uiso 1 1 calc R . .
C19 C -0.1327(4) -0.0053(8) 0.0268(4) 0.0800(16) Uani 1 1 d . . .
H19 H -0.0808 -0.0100 0.0967 0.096 Uiso 1 1 calc R . .
C20 C -0.1826(3) -0.1527(6) -0.0231(3) 0.0548(10) Uani 1 1 d . . .
H20 H -0.1637 -0.2550 0.0133 0.066 Uiso 1 1 calc R . .
H2 H -0.381(3) -0.481(4) -0.420(3) 0.035(9) Uiso 1 1 d . . .

loop_
_atom_site_aniso_label
_atom_site_aniso_U_11
_atom_site_aniso_U_22
_atom_site_aniso_U_33
_atom_site_aniso_U_23
_atom_site_aniso_U_13
_atom_site_aniso_U_12
Cl1 0.0697(7) 0.0798(8) 0.0712(6) 0.0056(6) 0.0035(5) -0.0387(6)
F1 0.0451(11) 0.0733(17) 0.0790(15) 0.0206(14) 0.0078(11) 0.0138(12)
F2 0.0626(14) 0.0805(17) 0.0550(12) -0.0101(13) 0.0218(10) 0.0057(13)
F3 0.0461(12) 0.0777(19) 0.115(2) -0.0355(16) 0.0229(13) -0.0260(13)
O1 0.0516(15) 0.0491(16) 0.0668(17) 0.0161(14) 0.0005(12) -0.0048(13)
O2 0.086(2) 0.107(3) 0.0438(15) 0.0106(17) -0.0012(15) -0.034(2)
N2 0.0322(14) 0.0487(19) 0.0384(15) -0.0094(13) 0.0021(11) 0.0000(13)
N1 0.0352(14) 0.0479(19) 0.0508(16) 0.0127(14) -0.0073(12) -0.0010(14)
C1 0.0348(16) 0.042(2) 0.0356(16) 0.0021(15) -0.0017(13) -0.0012(16)
C2 0.0330(16) 0.057(2) 0.0470(19) 0.0009(18) -0.0050(14) -0.0079(17)
C3 0.050(2) 0.049(2) 0.0427(18) -0.0039(17) 0.0021(15) -0.0162(18)
C4 0.059(2) 0.039(2) 0.053(2) 0.0024(17) -0.0003(17) -0.0068(19)
C5 0.047(2) 0.047(2) 0.049(2) 0.0062(17) -0.0081(16) 0.0010(17)
C6 0.0350(17) 0.0402(19) 0.0343(16) -0.0021(14) -0.0026(13) 0.0029(15)
C7 0.0312(15) 0.0377(17) 0.0366(14) -0.0048(15) -0.0010(11) -0.0019(14)
C8 0.0370(17) 0.043(2) 0.0436(17) 0.0001(16) 0.0009(13) -0.0028(16)
C9 0.044(2) 0.081(3) 0.076(3) 0.031(3) -0.0154(19) 0.000(2)
C10 0.0352(16) 0.048(2) 0.0424(17) -0.0096(16) 0.0029(13) -0.0027(16)
C11 0.0339(16) 0.0366(17) 0.0338(15) -0.0016(14) 0.0016(12) -0.0014(15)
C12 0.0380(16) 0.0336(18) 0.0356(15) -0.0001(13) 0.0013(12) -0.0017(15)
C13 0.0407(19) 0.052(2) 0.0453(18) -0.0068(17) 0.0087(14) -0.0080(18)
C14 0.056(2) 0.087(3) 0.046(2) -0.015(2) 0.0148(18) -0.028(2)
C15 0.0316(16) 0.0408(19) 0.0439(18) -0.0079(16) 0.0061(13) -0.0066(16)
C16 0.050(2) 0.044(2) 0.056(2) -0.0054(18) 0.0089(17) -0.0069(18)
C17 0.066(3) 0.049(3) 0.093(3) -0.009(2) 0.026(2) -0.014(2)
C18 0.055(3) 0.075(4) 0.113(4) -0.041(3) 0.020(3) -0.026(3)
C19 0.054(3) 0.111(5) 0.074(3) -0.040(3) -0.007(2) -0.017(3)
C20 0.045(2) 0.067(3) 0.051(2) -0.007(2) -0.0073(16) -0.006(2)

loop_
_atom_type_symbol
_atom_type_description
_atom_type_scat_dispersion_real
_atom_type_scat_dispersion_imag
_atom_type_scat_source
C C 0.0033 0.0016 'International Tables Vol C Tables 4.2.6.8 and 6.1.1.4'
H H 0.0000 0.0000 'International Tables Vol C Tables 4.2.6.8 and 6.1.1.4'
N N 0.0061 0.0033 'International Tables Vol C Tables 4.2.6.8 and 6.1.1.4'
O O 0.0106 0.0060 'International Tables Vol C Tables 4.2.6.8 and 6.1.1.4'
Cl Cl 0.1484 0.1585 'International Tables Vol C Tables 4.2.6.8 and 6.1.1.4'
F F 0.0171 0.0103 'International Tables Vol C Tables 4.2.6.8 and 6.1.1.4'

loop_
_geom_angle_atom_site_label_1
_geom_angle_atom_site_label_2
_geom_angle_atom_site_label_3
_geom_angle
_geom_angle_site_symmetry_1
_geom_angle_site_symmetry_3
C7 N2 H2 108(2) . .
C12 N2 C7 108.0(3) . .
C12 N2 H2 113(2) . .
C1 N1 C9 124.5(3) . .
C8 N1 C1 111.0(3) . .
C8 N1 C9 124.4(3) . .
C2 C1 N1 127.9(3) . .
C2 C1 C6 122.1(3) . .
C6 C1 N1 109.9(3) . .
C1 C2 H2A 121.5 . .
C1 C2 C3 117.0(3) . .
C3 C2 H2A 121.5 . .
C2 C3 Cl1 119.1(3) . .
C4 C3 Cl1 118.8(3) . .
C4 C3 C2 122.0(3) . .
C3 C4 H4 120.1 . .
C3 C4 C5 119.8(4) . .
C5 C4 H4 120.1 . .
C4 C5 H5 120.1 . .
C6 C5 C4 119.8(3) . .
C6 C5 H5 120.1 . .
C1 C6 C7 109.1(3) . .
C5 C6 C1 119.1(3) . .
C5 C6 C7 131.8(3) . .
N2 C7 C6 114.2(3) . .
N2 C7 C8 112.8(3) . .
N2 C7 C10 102.7(2) . .
C6 C7 C8 101.7(2) . .
C6 C7 C10 116.7(2) . .
C8 C7 C10 109.0(3) . .
O1 C8 N1 125.4(3) . .
O1 C8 C7 126.4(3) . .
N1 C8 C7 108.2(3) . .
N1 C9 H9A 109.5 . .
N1 C9 H9B 109.5 . .
N1 C9 H9C 109.5 . .
H9A C9 H9B 109.5 . .
H9A C9 H9C 109.5 . .
H9B C9 H9C 109.5 . .
C7 C10 H10 109.1 . .
C11 C10 C7 105.7(2) . .
C11 C10 H10 109.1 . .
C14 C10 C7 111.3(3) . .
C14 C10 H10 109.1 . .
C14 C10 C11 112.4(3) . .
C10 C11 H11 107.6 . .
C10 C11 C12 102.8(2) . .
C12 C11 H11 107.6 . .
C15 C11 C10 115.3(3) . .
C15 C11 H11 107.6 . .
C15 C11 C12 115.5(3) . .
N2 C12 C11 101.6(3) . .
N2 C12 H12 110.5 . .
N2 C12 C13 111.1(3) . .
C11 C12 H12 110.5 . .
C13 C12 C11 112.4(3) . .
C13 C12 H12 110.5 . .
F1 C13 F2 105.0(3) . .
F1 C13 C12 114.7(3) . .
F2 C13 C12 111.9(3) . .
F3 C13 F1 106.1(3) . .
F3 C13 F2 106.3(3) . .
F3 C13 C12 112.2(3) . .
O2 C14 C10 124.9(4) . .
O2 C14 H14 117.5 . .
C10 C14 H14 117.5 . .
C16 C15 C11 121.5(3) . .
C16 C15 C20 118.8(4) . .
C20 C15 C11 119.7(3) . .
C15 C16 H16 119.5 . .
C15 C16 C17 121.0(4) . .
C17 C16 H16 119.5 . .
C16 C17 H17 119.9 . .
C18 C17 C16 120.3(5) . .
C18 C17 H17 119.9 . .
C17 C18 H18 120.4 . .
C19 C18 C17 119.3(4) . .
C19 C18 H18 120.4 . .
C18 C19 H19 119.6 . .
C18 C19 C20 120.8(4) . .
C20 C19 H19 119.6 . .
C15 C20 C19 119.9(4) . .
C15 C20 H20 120.0 . .
C19 C20 H20 120.0 . .

loop_
_geom_bond_atom_site_label_1
_geom_bond_atom_site_label_2
_geom_bond_distance
_geom_bond_site_symmetry_2
Cl1 C3 1.739(4) .
F1 C13 1.331(4) .
F2 C13 1.342(4) .
F3 C13 1.329(4) .
O1 C8 1.223(4) .
O2 C14 1.190(5) .
N2 C7 1.459(4) .
N2 C12 1.457(4) .
N2 H2 0.81(3) .
N1 C1 1.403(4) .
N1 C8 1.365(4) .
N1 C9 1.455(4) .
C1 C2 1.374(4) .
C1 C6 1.391(4) .
C2 H2A 0.9300 .
C2 C3 1.388(5) .
C3 C4 1.371(5) .
C4 H4 0.9300 .
C4 C5 1.380(5) .
C5 H5 0.9300 .
C5 C6 1.378(5) .
C6 C7 1.501(5) .
C7 C8 1.550(5) .
C7 C10 1.581(4) .
C9 H9A 0.9600 .
C9 H9B 0.9600 .
C9 H9C 0.9600 .
C10 H10 0.9800 .
C10 C11 1.537(4) .
C10 C14 1.523(5) .
C11 H11 0.9800 .
C11 C12 1.541(4) .
C11 C15 1.512(4) .
C12 H12 0.9800 .
C12 C13 1.492(4) .
C14 H14 0.9300 .
C15 C16 1.373(5) .
C15 C20 1.381(5) .
C16 H16 0.9300 .
C16 C17 1.382(5) .
C17 H17 0.9300 .
C17 C18 1.372(7) .
C18 H18 0.9300 .
C18 C19 1.366(7) .
C19 H19 0.9300 .
C19 C20 1.392(6) .
C20 H20 0.9300 .

loop_
_geom_torsion_atom_site_label_1
_geom_torsion_atom_site_label_2
_geom_torsion_atom_site_label_3
_geom_torsion_atom_site_label_4
_geom_torsion
_geom_torsion_site_symmetry_1
_geom_torsion_site_symmetry_2
_geom_torsion_site_symmetry_3
_geom_torsion_site_symmetry_4
Cl1 C3 C4 C5 -174.8(3) . . . .
N2 C7 C8 O1 -55.6(5) . . . .
N2 C7 C8 N1 126.0(3) . . . .
N2 C7 C10 C11 6.7(4) . . . .
N2 C7 C10 C14 -115.7(3) . . . .
N2 C12 C13 F1 -58.1(4) . . . .
N2 C12 C13 F2 61.3(4) . . . .
N2 C12 C13 F3 -179.3(3) . . . .
N1 C1 C2 C3 179.3(3) . . . .
N1 C1 C6 C5 -177.2(3) . . . .
N1 C1 C6 C7 3.6(4) . . . .
C1 N1 C8 O1 -179.8(3) . . . .
C1 N1 C8 C7 -1.3(4) . . . .
C1 C2 C3 Cl1 175.2(3) . . . .
C1 C2 C3 C4 -1.7(5) . . . .
C1 C6 C7 N2 -125.9(3) . . . .
C1 C6 C7 C8 -4.1(3) . . . .
C1 C6 C7 C10 114.4(3) . . . .
C2 C1 C6 C5 2.9(5) . . . .
C2 C1 C6 C7 -176.3(3) . . . .
C2 C3 C4 C5 2.2(6) . . . .
C3 C4 C5 C6 0.0(5) . . . .
C4 C5 C6 C1 -2.4(5) . . . .
C4 C5 C6 C7 176.6(3) . . . .
C5 C6 C7 N2 55.1(5) . . . .
C5 C6 C7 C8 176.8(4) . . . .
C5 C6 C7 C10 -64.7(5) . . . .
C6 C1 C2 C3 -0.9(5) . . . .
C6 C7 C8 O1 -178.3(3) . . . .
C6 C7 C8 N1 3.3(3) . . . .
C6 C7 C10 C11 132.4(3) . . . .
C6 C7 C10 C14 10.1(4) . . . .
C7 N2 C12 C11 45.2(3) . . . .
C7 N2 C12 C13 165.0(3) . . . .
C7 C10 C11 C12 19.0(4) . . . .
C7 C10 C11 C15 145.6(3) . . . .
C7 C10 C14 O2 104.2(5) . . . .
C8 N1 C1 C2 178.5(3) . . . .
C8 N1 C1 C6 -1.4(4) . . . .
C8 C7 C10 C11 -113.2(3) . . . .
C8 C7 C10 C14 124.5(3) . . . .
C9 N1 C1 C2 -5.1(5) . . . .
C9 N1 C1 C6 175.0(3) . . . .
C9 N1 C8 O1 3.8(6) . . . .
C9 N1 C8 C7 -177.8(3) . . . .
C10 C7 C8 O1 57.9(4) . . . .
C10 C7 C8 N1 -120.6(3) . . . .
C10 C11 C12 N2 -38.0(3) . . . .
C10 C11 C12 C13 -156.9(3) . . . .
C10 C11 C15 C16 -65.4(4) . . . .
C10 C11 C15 C20 115.6(3) . . . .
C11 C10 C14 O2 -14.1(6) . . . .
C11 C12 C13 F1 55.0(4) . . . .
C11 C12 C13 F2 174.5(3) . . . .
C11 C12 C13 F3 -66.2(4) . . . .
C11 C15 C16 C17 -178.7(3) . . . .
C11 C15 C20 C19 178.8(3) . . . .
C12 N2 C7 C6 -159.7(3) . . . .
C12 N2 C7 C8 84.8(3) . . . .
C12 N2 C7 C10 -32.4(3) . . . .
C12 C11 C15 C16 54.4(4) . . . .
C12 C11 C15 C20 -124.6(3) . . . .
C14 C10 C11 C12 140.7(3) . . . .
C14 C10 C11 C15 -92.7(4) . . . .
C15 C11 C12 N2 -164.4(3) . . . .
C15 C11 C12 C13 76.7(4) . . . .
C15 C16 C17 C18 0.1(6) . . . .
C16 C15 C20 C19 -0.2(5) . . . .
C16 C17 C18 C19 -0.6(7) . . . .
C17 C18 C19 C20 0.6(7) . . . .
C18 C19 C20 C15 -0.2(7) . . . .
C20 C15 C16 C17 0.3(5) . . . .
